data_1571339
loop_
_publ_author_name
'Sugamata, Koh'
'Asakawa, Teppei'
'Minoura, Mao'

_publ_section_title
;
 A tin analogue of propadiene with cumulated C[double bond, length as
 m-dash]Sn double bonds.
;
_journal_issue 19
_journal_name_full 'Chemical science'
_journal_page_first 7072
_journal_page_last 7078
_journal_paper_doi 10.1039/d4sc00093e
_journal_volume 15
_journal_year 2024
_chemical_formula_sum 'C54 H52 Si4 Sn'
_chemical_formula_weight 932.00
_chemical_properties_physical Air-sensitive,Moisture-sensitive
_space_group_crystal_system monoclinic
_space_group_IT_number 14
_space_group_name_Hall '-P 2ybc'
_space_group_name_H-M_alt 'P 1 21/c 1'
_atom_sites_solution_hydrogens geom
_audit_creation_method SHELXL-2018/3
_audit_update_record
;
2023-08-15 deposited with the CCDC.	2024-03-25 downloaded from the CCDC.
;
_cell_angle_alpha 90
_cell_angle_beta 90.212(2)
_cell_angle_gamma 90
_cell_formula_units_Z 4
_cell_length_a 10.8346(2)
_cell_length_b 15.7565(3)
_cell_length_c 26.9143(5)
_cell_measurement_reflns_used 26996
_cell_measurement_temperature 110(2)
_cell_measurement_theta_max 29.8700
_cell_measurement_theta_min 2.0220
_cell_volume 4594.65(15)
_computing_cell_refinement 'CrysAlisPro 1.171.42.58a (Rigaku OD, 2022)'
_computing_data_collection 'CrysAlisPro 1.171.42.58a (Rigaku OD, 2022)'
_computing_data_reduction 'CrysAlisPro 1.171.42.58a (Rigaku OD, 2022)'
_computing_molecular_graphics 'Olex2 1.3-ac4 (Dolomanov et al., 2009)''Yadokari-XG (Wakita, Nemoto et al., 2009)'
_computing_publication_material 'Olex2 1.3-ac4 (Dolomanov et al., 2009)''Yadokari-XG (Wakita, Nemoto et al., 2009)'
_computing_structure_refinement 'SHELXL 2018/3 (Sheldrick, 2015)'
_computing_structure_solution 'SHELXT 2018/2 (Sheldrick, 2018)'
_diffrn_ambient_temperature 110(2)
_diffrn_measured_fraction_theta_full 0.999
_diffrn_measured_fraction_theta_max 0.999
_diffrn_measurement_device 'fine-focus sealed X-ray tube'
_diffrn_measurement_device_type 'Bruker Photon II'
_diffrn_measurement_method '\w and \f scans'
_diffrn_radiation_type MoK\a
_diffrn_radiation_wavelength 0.71073
_diffrn_reflns_av_R_equivalents 0.0603
_diffrn_reflns_av_unetI/netI 0.0211
_diffrn_reflns_Laue_measured_fraction_full 0.999
_diffrn_reflns_Laue_measured_fraction_max 0.999
_diffrn_reflns_limit_h_max 14
_diffrn_reflns_limit_h_min -14
_diffrn_reflns_limit_k_max 20
_diffrn_reflns_limit_k_min -20
_diffrn_reflns_limit_l_max 34
_diffrn_reflns_limit_l_min -34
_diffrn_reflns_number 158382
_diffrn_reflns_point_group_measured_fraction_full 0.999
_diffrn_reflns_point_group_measured_fraction_max 0.999
_diffrn_reflns_theta_full 25.242
_diffrn_reflns_theta_max 27.484
_diffrn_reflns_theta_min 2.401
_exptl_absorpt_coefficient_mu 0.697
_exptl_absorpt_correction_T_max 1.00000
_exptl_absorpt_correction_T_min 0.83479
_exptl_absorpt_correction_type multi-scan
_exptl_absorpt_process_details
;
CrysAlisPro 1.171.41.110a (Rigaku Oxford Diffraction, 2021)
Empirical absorption correction using spherical harmonics,
implemented in SCALE3 ABSPACK scaling algorithm.
;
_exptl_crystal_colour yellow
_exptl_crystal_density_diffrn 1.347
_exptl_crystal_description block
_exptl_crystal_F_000 1928
_exptl_crystal_size_max 0.100
_exptl_crystal_size_mid 0.100
_exptl_crystal_size_min 0.100
_refine_diff_density_max 0.429
_refine_diff_density_min -0.495
_refine_diff_density_rms 0.056
_refine_ls_extinction_method none
_refine_ls_goodness_of_fit_ref 1.044
_refine_ls_hydrogen_treatment constr
_refine_ls_matrix_type full
_refine_ls_number_parameters 536
_refine_ls_number_reflns 10518
_refine_ls_number_restraints 0
_refine_ls_restrained_S_all 1.044
_refine_ls_R_factor_all 0.0288
_refine_ls_R_factor_gt 0.0243
_refine_ls_shift/su_max 0.001
_refine_ls_shift/su_mean 0.000
_refine_ls_structure_factor_coef Fsqd
_refine_ls_weighting_details 'w=1/[\s^2^(Fo^2^)+(0.0475P)^2^+0.8807P] where P=(Fo^2^+2Fc^2^)/3'
_refine_ls_weighting_scheme calc
_refine_ls_wR_factor_gt 0.0710
_refine_ls_wR_factor_ref 0.0733
_reflns_Friedel_coverage 0.000
_reflns_number_gt 9527
_reflns_number_total 10518
_reflns_threshold_expression 'I > 2\s(I)'
_cod_data_source_file d4sc00093e3.cif
_cod_data_source_block 221202_TA_Sn_1_autored_a
_cod_depositor_comments 'Adding full bibliography for 1571336--1571341.cif.'
_cod_original_sg_symbol_H-M 'P 21/c'
_cod_database_code 1571339
_shelx_shelxl_version_number 2018/3
_shelx_space_group_comment
;
The symmetry employed for this shelxl refinement is uniquely defined
by the following loop, which should always be used as a source of
symmetry information in preference to the above space-group names.
They are only intended as comments.
;
_shelx_estimated_absorpt_t_min 0.934
_shelx_estimated_absorpt_t_max 0.934

loop_
_space_group_symop_operation_xyz
'x, y, z'
'-x, y+1/2, -z+1/2'
'-x, -y, -z'
'x, -y-1/2, z-1/2'

loop_
_atom_site_label
_atom_site_type_symbol
_atom_site_fract_x
_atom_site_fract_y
_atom_site_fract_z
_atom_site_U_iso_or_equiv
_atom_site_adp_type
_atom_site_occupancy
_atom_site_site_symmetry_order
_atom_site_calc_flag
_atom_site_refinement_flags_posn
_atom_site_refinement_flags_adp
_atom_site_refinement_flags_occupancy
_atom_site_disorder_assembly
_atom_site_disorder_group
Sn1 Sn 0.74103(2) 0.29036(2) 0.64167(2) 0.01455(4) Uani 1 1 d . . . . .
C1 C 0.80202(15) 0.27228(10) 0.57327(6) 0.0158(3) Uani 1 1 d . . . . .
C2 C 0.67825(14) 0.30439(10) 0.71028(6) 0.0154(3) Uani 1 1 d . . . . .
Si1 Si 0.72400(4) 0.33663(3) 0.52548(2) 0.01499(9) Uani 1 1 d . . . . .
C3 C 0.82877(16) 0.41282(11) 0.49307(6) 0.0229(3) Uani 1 1 d . . . . .
H1 H 0.871686 0.447910 0.517742 0.034 Uiso 1 1 calc R U . . .
H2 H 0.780076 0.449312 0.470970 0.034 Uiso 1 1 calc R U . . .
H3 H 0.889454 0.381176 0.473518 0.034 Uiso 1 1 calc R U . . .
C4 C 0.59850(15) 0.39965(10) 0.55719(6) 0.0174(3) Uani 1 1 d . . . . .
C5 C 0.60919(17) 0.48686(11) 0.56607(7) 0.0260(4) Uani 1 1 d . . . . .
H4 H 0.678906 0.516445 0.553591 0.031 Uiso 1 1 calc R U . . .
C6 C 0.52059(18) 0.53129(12) 0.59263(8) 0.0319(4) Uani 1 1 d . . . . .
H5 H 0.530268 0.590462 0.598176 0.038 Uiso 1 1 calc R U . . .
C7 C 0.41841(17) 0.48954(12) 0.61098(7) 0.0291(4) Uani 1 1 d . . . . .
H6 H 0.358504 0.519702 0.629660 0.035 Uiso 1 1 calc R U . . .
C8 C 0.40352(17) 0.40381(12) 0.60210(7) 0.0302(4) Uani 1 1 d . . . . .
H7 H 0.332514 0.375107 0.614101 0.036 Uiso 1 1 calc R U . . .
C9 C 0.49298(16) 0.35946(11) 0.57548(7) 0.0250(4) Uani 1 1 d . . . . .
H8 H 0.481909 0.300490 0.569632 0.030 Uiso 1 1 calc R U . . .
C10 C 0.65353(14) 0.26477(10) 0.47750(6) 0.0171(3) Uani 1 1 d . . . . .
C11 C 0.59160(16) 0.19112(11) 0.49191(6) 0.0211(3) Uani 1 1 d . . . . .
H9 H 0.586537 0.177503 0.526228 0.025 Uiso 1 1 calc R U . . .
C12 C 0.53724(16) 0.13729(11) 0.45736(7) 0.0240(4) Uani 1 1 d . . . . .
H10 H 0.496084 0.087336 0.468078 0.029 Uiso 1 1 calc R U . . .
C13 C 0.54320(17) 0.15671(12) 0.40696(7) 0.0262(4) Uani 1 1 d . . . . .
H11 H 0.504678 0.120777 0.383184 0.031 Uiso 1 1 calc R U . . .
C14 C 0.60545(18) 0.22851(12) 0.39180(7) 0.0272(4) Uani 1 1 d . . . . .
H12 H 0.611257 0.241393 0.357402 0.033 Uiso 1 1 calc R U . . .
C15 C 0.65964(16) 0.28201(11) 0.42656(6) 0.0212(3) Uani 1 1 d . . . . .
H13 H 0.701766 0.331386 0.415543 0.025 Uiso 1 1 calc R U . . .
Si2 Si 0.91428(4) 0.18576(3) 0.56765(2) 0.01522(9) Uani 1 1 d . . . . .
C16 C 0.85065(17) 0.08750(11) 0.53767(7) 0.0251(4) Uani 1 1 d . . . . .
H14 H 0.776271 0.069364 0.555358 0.038 Uiso 1 1 calc R U . . .
H15 H 0.912600 0.042238 0.539084 0.038 Uiso 1 1 calc R U . . .
H16 H 0.829827 0.099563 0.502920 0.038 Uiso 1 1 calc R U . . .
C17 C 1.05344(15) 0.21989(10) 0.53095(6) 0.0182(3) Uani 1 1 d . . . . .
C18 C 1.11881(16) 0.16217(12) 0.50168(6) 0.0241(4) Uani 1 1 d . . . . .
H17 H 1.091091 0.105075 0.499605 0.029 Uiso 1 1 calc R U . . .
C19 C 1.22327(18) 0.18634(15) 0.47557(7) 0.0340(4) Uani 1 1 d . . . . .
H18 H 1.265719 0.145942 0.455779 0.041 Uiso 1 1 calc R U . . .
C20 C 1.26568(18) 0.26858(15) 0.47822(8) 0.0362(5) Uani 1 1 d . . . . .
H19 H 1.337533 0.285004 0.460528 0.043 Uiso 1 1 calc R U . . .
C21 C 1.20267(18) 0.32713(13) 0.50690(8) 0.0338(4) Uani 1 1 d . . . . .
H20 H 1.231400 0.383997 0.508854 0.041 Uiso 1 1 calc R U . . .
C22 C 1.09749(17) 0.30314(11) 0.53289(7) 0.0250(4) Uani 1 1 d . . . . .
H21 H 1.054941 0.344075 0.552273 0.030 Uiso 1 1 calc R U . . .
C23 C 0.96762(15) 0.15648(10) 0.63231(6) 0.0173(3) Uani 1 1 d . . . . .
C24 C 1.04628(17) 0.21024(10) 0.65875(7) 0.0229(4) Uani 1 1 d . . . . .
H22 H 1.074857 0.260819 0.643398 0.027 Uiso 1 1 calc R U . . .
C25 C 1.08398(18) 0.19170(12) 0.70701(7) 0.0275(4) Uani 1 1 d . . . . .
H23 H 1.137774 0.229253 0.724219 0.033 Uiso 1 1 calc R U . . .
C26 C 1.04287(18) 0.11846(12) 0.72980(7) 0.0283(4) Uani 1 1 d . . . . .
H24 H 1.067822 0.105653 0.762830 0.034 Uiso 1 1 calc R U . . .
C27 C 0.96522(18) 0.06383(12) 0.70433(7) 0.0292(4) Uani 1 1 d . . . . .
H25 H 0.937131 0.013301 0.719882 0.035 Uiso 1 1 calc R U . . .
C28 C 0.92815(16) 0.08262(11) 0.65606(7) 0.0232(4) Uani 1 1 d . . . . .
H26 H 0.875020 0.044500 0.638939 0.028 Uiso 1 1 calc R U . . .
Si3 Si 0.75232(4) 0.39390(3) 0.74279(2) 0.01542(9) Uani 1 1 d . . . . .
C29 C 0.64578(17) 0.48284(12) 0.75853(8) 0.0299(4) Uani 1 1 d . . . . .
H27 H 0.601750 0.501122 0.728516 0.045 Uiso 1 1 calc R U . . .
H28 H 0.693507 0.530502 0.771958 0.045 Uiso 1 1 calc R U . . .
H29 H 0.586124 0.463636 0.783396 0.045 Uiso 1 1 calc R U . . .
C30 C 0.87130(15) 0.43760(10) 0.69822(6) 0.0169(3) Uani 1 1 d . . . . .
C31 C 0.83752(17) 0.49379(11) 0.65986(6) 0.0244(4) Uani 1 1 d . . . . .
H30 H 0.754035 0.511711 0.657193 0.029 Uiso 1 1 calc R U . . .
C32 C 0.9229(2) 0.52363(12) 0.62588(7) 0.0326(4) Uani 1 1 d . . . . .
H31 H 0.897622 0.560861 0.600016 0.039 Uiso 1 1 calc R U . . .
C33 C 1.0454(2) 0.49899(13) 0.62977(7) 0.0354(5) Uani 1 1 d . . . . .
H32 H 1.104227 0.519454 0.606600 0.042 Uiso 1 1 calc R U . . .
C34 C 1.08163(18) 0.44482(12) 0.66724(7) 0.0295(4) Uani 1 1 d . . . . .
H33 H 1.165734 0.428400 0.670078 0.035 Uiso 1 1 calc R U . . .
C35 C 0.99547(15) 0.41409(11) 0.70092(6) 0.0210(3) Uani 1 1 d . . . . .
H34 H 1.021632 0.376247 0.726343 0.025 Uiso 1 1 calc R U . . .
C36 C 0.83117(15) 0.35757(11) 0.80132(6) 0.0211(3) Uani 1 1 d . . . . .
C37 C 0.88189(16) 0.27624(12) 0.80438(7) 0.0244(4) Uani 1 1 d . . . . .
H35 H 0.877668 0.240085 0.776175 0.029 Uiso 1 1 calc R U . . .
C38 C 0.93846(18) 0.24660(15) 0.84753(8) 0.0361(5) Uani 1 1 d . . . . .
H36 H 0.970638 0.190555 0.848752 0.043 Uiso 1 1 calc R U . . .
C39 C 0.9477(2) 0.29893(17) 0.88862(8) 0.0446(6) Uani 1 1 d . . . . .
H37 H 0.986308 0.279121 0.918176 0.054 Uiso 1 1 calc R U . . .
C40 C 0.9006(2) 0.37988(17) 0.88636(7) 0.0458(6) Uani 1 1 d . . . . .
H38 H 0.908225 0.416260 0.914352 0.055 Uiso 1 1 calc R U . . .
C41 C 0.84148(19) 0.40941(13) 0.84335(7) 0.0325(4) Uani 1 1 d . . . . .
H39 H 0.808088 0.465150 0.842702 0.039 Uiso 1 1 calc R U . . .
Si4 Si 0.56866(4) 0.22156(3) 0.72988(2) 0.01456(9) Uani 1 1 d . . . . .
C42 C 0.64127(16) 0.13728(11) 0.76976(6) 0.0217(3) Uani 1 1 d . . . . .
H40 H 0.710009 0.111114 0.751822 0.033 Uiso 1 1 calc R U . . .
H41 H 0.579617 0.093868 0.777673 0.033 Uiso 1 1 calc R U . . .
H42 H 0.672049 0.162878 0.800588 0.033 Uiso 1 1 calc R U . . .
C43 C 0.43422(14) 0.27009(11) 0.76384(6) 0.0175(3) Uani 1 1 d . . . . .
C44 C 0.39114(16) 0.35101(11) 0.75121(7) 0.0231(3) Uani 1 1 d . . . . .
H43 H 0.431095 0.381897 0.725574 0.028 Uiso 1 1 calc R U . . .
C45 C 0.29111(16) 0.38699(12) 0.77545(8) 0.0294(4) Uani 1 1 d . . . . .
H44 H 0.263883 0.442207 0.766422 0.035 Uiso 1 1 calc R U . . .
C46 C 0.23073(17) 0.34307(13) 0.81265(7) 0.0299(4) Uani 1 1 d . . . . .
H45 H 0.162367 0.367966 0.829168 0.036 Uiso 1 1 calc R U . . .
C47 C 0.27060(17) 0.26268(14) 0.82562(7) 0.0294(4) Uani 1 1 d . . . . .
H46 H 0.229255 0.231947 0.850959 0.035 Uiso 1 1 calc R U . . .
C48 C 0.37129(16) 0.22684(12) 0.80153(6) 0.0226(3) Uani 1 1 d . . . . .
H47 H 0.398066 0.171658 0.810857 0.027 Uiso 1 1 calc R U . . .
C49 C 0.50552(15) 0.16576(10) 0.67316(6) 0.0181(3) Uani 1 1 d . . . . .
C50 C 0.39060(17) 0.18594(12) 0.65304(7) 0.0245(4) Uani 1 1 d . . . . .
H48 H 0.342544 0.229150 0.668183 0.029 Uiso 1 1 calc R U . . .
C51 C 0.34427(18) 0.14429(13) 0.61119(7) 0.0304(4) Uani 1 1 d . . . . .
H49 H 0.265585 0.159218 0.598183 0.036 Uiso 1 1 calc R U . . .
C52 C 0.41299(18) 0.08129(12) 0.58868(7) 0.0290(4) Uani 1 1 d . . . . .
H50 H 0.381647 0.052581 0.560277 0.035 Uiso 1 1 calc R U . . .
C53 C 0.52781(17) 0.06027(12) 0.60781(7) 0.0276(4) Uani 1 1 d . . . . .
H51 H 0.575630 0.017334 0.592276 0.033 Uiso 1 1 calc R U . . .
C54 C 0.57350(16) 0.10175(11) 0.64967(7) 0.0231(4) Uani 1 1 d . . . . .
H52 H 0.652154 0.086388 0.662534 0.028 Uiso 1 1 calc R U . . .

loop_
_atom_site_aniso_label
_atom_site_aniso_U_11
_atom_site_aniso_U_22
_atom_site_aniso_U_33
_atom_site_aniso_U_23
_atom_site_aniso_U_13
_atom_site_aniso_U_12
Sn1 0.01666(7) 0.01546(7) 0.01155(6) -0.00117(4) 0.00192(4) -0.00017(4)
C1 0.0173(7) 0.0188(7) 0.0113(7) -0.0009(6) 0.0015(6) 0.0012(6)
C2 0.0151(7) 0.0184(7) 0.0128(7) -0.0024(6) 0.0018(6) -0.0008(6)
Si1 0.0163(2) 0.0158(2) 0.0129(2) 0.00147(16) 0.00155(16) 0.00111(16)
C3 0.0258(9) 0.0221(8) 0.0209(8) 0.0044(7) 0.0039(7) -0.0010(7)
C4 0.0185(8) 0.0190(8) 0.0146(7) 0.0015(6) -0.0020(6) 0.0044(6)
C5 0.0240(9) 0.0218(9) 0.0321(10) -0.0009(7) 0.0027(7) 0.0020(7)
C6 0.0318(10) 0.0219(9) 0.0421(11) -0.0076(8) -0.0005(9) 0.0070(8)
C7 0.0239(9) 0.0336(10) 0.0299(10) -0.0066(8) 0.0016(7) 0.0128(8)
C8 0.0228(9) 0.0341(10) 0.0336(10) -0.0031(8) 0.0089(8) 0.0033(8)
C9 0.0235(9) 0.0215(8) 0.0300(9) -0.0029(7) 0.0048(7) 0.0021(7)
C10 0.0163(7) 0.0195(7) 0.0155(7) 0.0000(6) -0.0002(6) 0.0046(6)
C11 0.0231(8) 0.0248(8) 0.0155(8) 0.0002(6) 0.0012(6) 0.0001(7)
C12 0.0237(9) 0.0240(8) 0.0242(9) -0.0019(7) 0.0005(7) -0.0020(7)
C13 0.0270(9) 0.0299(9) 0.0217(9) -0.0084(7) -0.0044(7) 0.0029(7)
C14 0.0346(10) 0.0333(9) 0.0137(8) 0.0000(7) -0.0029(7) 0.0051(8)
C15 0.0244(9) 0.0217(8) 0.0176(8) 0.0025(6) -0.0009(7) 0.0044(6)
Si2 0.0176(2) 0.01460(19) 0.0135(2) -0.00163(16) 0.00092(16) 0.00189(16)
C16 0.0273(9) 0.0206(8) 0.0276(9) -0.0083(7) 0.0022(7) 0.0015(7)
C17 0.0174(8) 0.0244(8) 0.0128(7) 0.0016(6) -0.0013(6) 0.0039(6)
C18 0.0213(8) 0.0313(9) 0.0197(8) -0.0043(7) -0.0003(7) 0.0038(7)
C19 0.0232(9) 0.0539(13) 0.0250(10) -0.0066(9) 0.0051(8) 0.0101(9)
C20 0.0207(9) 0.0560(13) 0.0319(11) 0.0115(10) 0.0069(8) 0.0008(9)
C21 0.0276(10) 0.0342(11) 0.0397(11) 0.0137(9) 0.0019(8) -0.0033(8)
C22 0.0239(9) 0.0247(9) 0.0264(9) 0.0038(7) 0.0026(7) 0.0024(7)
C23 0.0179(8) 0.0164(7) 0.0175(7) 0.0004(6) 0.0024(6) 0.0058(6)
C24 0.0291(9) 0.0201(8) 0.0193(8) 0.0018(6) 0.0000(7) 0.0008(7)
C25 0.0332(10) 0.0297(9) 0.0195(9) -0.0034(7) -0.0059(7) 0.0060(8)
C26 0.0342(10) 0.0328(10) 0.0179(8) 0.0063(7) 0.0018(7) 0.0157(8)
C27 0.0306(10) 0.0274(9) 0.0295(10) 0.0137(8) 0.0035(8) 0.0062(7)
C28 0.0215(8) 0.0206(8) 0.0275(9) 0.0052(7) -0.0004(7) 0.0030(7)
Si3 0.0154(2) 0.0159(2) 0.0151(2) -0.00408(16) 0.00242(16) -0.00147(16)
C29 0.0243(9) 0.0238(9) 0.0417(11) -0.0120(8) 0.0074(8) 0.0003(7)
C30 0.0227(8) 0.0143(7) 0.0135(7) -0.0037(6) 0.0009(6) -0.0040(6)
C31 0.0287(9) 0.0225(8) 0.0220(8) -0.0008(7) -0.0026(7) -0.0050(7)
C32 0.0484(12) 0.0286(10) 0.0208(9) 0.0057(7) -0.0018(8) -0.0124(9)
C33 0.0444(12) 0.0370(11) 0.0249(10) 0.0006(8) 0.0141(9) -0.0155(9)
C34 0.0261(9) 0.0322(10) 0.0301(10) -0.0046(8) 0.0104(8) -0.0046(8)
C35 0.0230(8) 0.0203(8) 0.0197(8) -0.0031(6) 0.0051(7) -0.0024(7)
C36 0.0196(8) 0.0314(9) 0.0124(7) -0.0014(6) 0.0028(6) -0.0107(7)
C37 0.0171(8) 0.0353(10) 0.0208(9) 0.0035(7) -0.0005(7) -0.0046(7)
C38 0.0236(9) 0.0524(13) 0.0323(11) 0.0152(10) -0.0053(8) -0.0063(9)
C39 0.0376(12) 0.0736(17) 0.0226(10) 0.0154(10) -0.0099(9) -0.0250(11)
C40 0.0505(13) 0.0730(17) 0.0138(9) -0.0072(10) 0.0012(9) -0.0356(12)
C41 0.0405(11) 0.0385(11) 0.0187(8) -0.0072(8) 0.0063(8) -0.0176(9)
Si4 0.0149(2) 0.0152(2) 0.0135(2) -0.00048(15) 0.00080(16) -0.00178(15)
C42 0.0225(8) 0.0205(8) 0.0220(8) 0.0019(7) -0.0007(7) -0.0010(6)
C43 0.0146(7) 0.0222(8) 0.0157(7) -0.0034(6) 0.0001(6) -0.0023(6)
C44 0.0193(8) 0.0238(8) 0.0264(9) 0.0001(7) 0.0038(7) -0.0027(7)
C45 0.0199(9) 0.0264(9) 0.0420(11) -0.0046(8) 0.0036(8) 0.0023(7)
C46 0.0178(8) 0.0403(11) 0.0315(10) -0.0124(8) 0.0064(7) 0.0021(7)
C47 0.0230(9) 0.0444(11) 0.0210(9) 0.0004(8) 0.0081(7) -0.0058(8)
C48 0.0206(8) 0.0280(9) 0.0192(8) 0.0006(7) 0.0018(7) -0.0023(7)
C49 0.0204(8) 0.0176(7) 0.0163(7) 0.0010(6) 0.0025(6) -0.0054(6)
C50 0.0257(9) 0.0245(8) 0.0232(9) -0.0033(7) -0.0034(7) 0.0004(7)
C51 0.0290(10) 0.0365(10) 0.0256(9) -0.0024(8) -0.0093(8) -0.0030(8)
C52 0.0333(10) 0.0335(10) 0.0202(9) -0.0078(7) 0.0007(7) -0.0112(8)
C53 0.0289(9) 0.0271(9) 0.0267(9) -0.0110(7) 0.0066(7) -0.0086(7)
C54 0.0200(8) 0.0230(8) 0.0263(9) -0.0048(7) 0.0029(7) -0.0050(7)

loop_
_atom_type_symbol
_atom_type_description
_atom_type_scat_dispersion_real
_atom_type_scat_dispersion_imag
_atom_type_scat_source
C C 0.0033 0.0016 'International Tables Vol C Tables 4.2.6.8 and 6.1.1.4'
H H 0.0000 0.0000 'International Tables Vol C Tables 4.2.6.8 and 6.1.1.4'
Sn Sn -0.6537 1.4246 'International Tables Vol C Tables 4.2.6.8 and 6.1.1.4'
Si Si 0.0817 0.0704 'International Tables Vol C Tables 4.2.6.8 and 6.1.1.4'

loop_
_geom_angle_atom_site_label_1
_geom_angle_atom_site_label_2
_geom_angle_atom_site_label_3
_geom_angle
_geom_angle_site_symmetry_1
_geom_angle_site_symmetry_3
_geom_angle_publ_flag
C1 Sn1 C2 178.06(6) . . ?
Si2 C1 Si1 130.90(9) . . ?
Si2 C1 Sn1 114.07(8) . . ?
Si1 C1 Sn1 114.62(8) . . ?
Si3 C2 Si4 133.33(9) . . ?
Si3 C2 Sn1 112.17(8) . . ?
Si4 C2 Sn1 114.29(8) . . ?
C1 Si1 C3 113.67(8) . . ?
C1 Si1 C10 109.45(7) . . ?
C3 Si1 C10 108.20(8) . . ?
C1 Si1 C4 107.64(7) . . ?
C3 Si1 C4 108.20(8) . . ?
C10 Si1 C4 109.63(7) . . ?
C9 C4 C5 116.86(15) . . ?
C9 C4 Si1 120.78(12) . . ?
C5 C4 Si1 122.26(13) . . ?
C6 C5 C4 121.74(17) . . ?
C7 C6 C5 120.05(18) . . ?
C8 C7 C6 119.84(17) . . ?
C7 C8 C9 119.85(18) . . ?
C8 C9 C4 121.64(17) . . ?
C11 C10 C15 117.26(15) . . ?
C11 C10 Si1 120.32(12) . . ?
C15 C10 Si1 122.42(13) . . ?
C12 C11 C10 121.66(16) . . ?
C11 C12 C13 119.82(17) . . ?
C14 C13 C12 119.54(16) . . ?
C13 C14 C15 120.30(17) . . ?
C14 C15 C10 121.40(17) . . ?
C1 Si2 C16 113.97(8) . . ?
C1 Si2 C17 111.31(7) . . ?
C16 Si2 C17 107.68(8) . . ?
C1 Si2 C23 107.83(7) . . ?
C16 Si2 C23 107.78(8) . . ?
C17 Si2 C23 108.06(7) . . ?
C22 C17 C18 117.28(16) . . ?
C22 C17 Si2 121.50(13) . . ?
C18 C17 Si2 121.20(13) . . ?
C19 C18 C17 121.52(18) . . ?
C20 C19 C18 120.33(18) . . ?
C19 C20 C21 119.39(18) . . ?
C20 C21 C22 120.38(19) . . ?
C21 C22 C17 121.11(18) . . ?
C24 C23 C28 117.42(15) . . ?
C24 C23 Si2 120.39(12) . . ?
C28 C23 Si2 122.16(13) . . ?
C25 C24 C23 121.70(16) . . ?
C26 C25 C24 119.73(18) . . ?
C25 C26 C27 119.75(16) . . ?
C26 C27 C28 120.23(17) . . ?
C27 C28 C23 121.17(17) . . ?
C2 Si3 C29 114.47(8) . . ?
C2 Si3 C36 111.16(7) . . ?
C29 Si3 C36 108.56(9) . . ?
C2 Si3 C30 105.89(7) . . ?
C29 Si3 C30 107.09(8) . . ?
C36 Si3 C30 109.48(7) . . ?
C35 C30 C31 116.92(15) . . ?
C35 C30 Si3 121.88(12) . . ?
C31 C30 Si3 121.17(13) . . ?
C32 C31 C30 121.67(17) . . ?
C33 C32 C31 119.78(18) . . ?
C34 C33 C32 119.95(18) . . ?
C33 C34 C35 120.17(18) . . ?
C34 C35 C30 121.49(17) . . ?
C37 C36 C41 117.24(17) . . ?
C37 C36 Si3 120.44(13) . . ?
C41 C36 Si3 122.32(15) . . ?
C38 C37 C36 121.93(19) . . ?
C39 C38 C37 119.9(2) . . ?
C40 C39 C38 119.46(19) . . ?
C39 C40 C41 120.9(2) . . ?
C36 C41 C40 120.6(2) . . ?
C2 Si4 C42 113.29(8) . . ?
C2 Si4 C43 110.58(7) . . ?
C42 Si4 C43 109.42(8) . . ?
C2 Si4 C49 109.29(7) . . ?
C42 Si4 C49 106.41(7) . . ?
C43 Si4 C49 107.63(7) . . ?
C44 C43 C48 117.16(15) . . ?
C44 C43 Si4 120.63(12) . . ?
C48 C43 Si4 122.19(13) . . ?
C45 C44 C43 121.21(17) . . ?
C46 C45 C44 120.53(18) . . ?
C47 C46 C45 119.52(17) . . ?
C46 C47 C48 119.94(17) . . ?
C47 C48 C43 121.64(17) . . ?
C50 C49 C54 117.36(15) . . ?
C50 C49 Si4 121.93(13) . . ?
C54 C49 Si4 120.71(13) . . ?
C49 C50 C51 121.66(17) . . ?
C52 C51 C50 119.92(17) . . ?
C51 C52 C53 119.58(16) . . ?
C52 C53 C54 120.33(17) . . ?
C53 C54 C49 121.15(17) . . ?

loop_
_geom_bond_atom_site_label_1
_geom_bond_atom_site_label_2
_geom_bond_distance
_geom_bond_site_symmetry_2
_geom_bond_publ_flag
Sn1 C1 1.9787(15) . ?
Sn1 C2 1.9827(16) . ?
C1 Si2 1.8336(16) . ?
C1 Si1 1.8410(16) . ?
C2 Si3 1.8423(16) . ?
C2 Si4 1.8428(16) . ?
Si1 C3 1.8703(17) . ?
Si1 C10 1.8776(17) . ?
Si1 C4 1.8900(17) . ?
C4 C9 1.398(2) . ?
C4 C5 1.400(2) . ?
C5 C6 1.388(3) . ?
C6 C7 1.381(3) . ?
C7 C8 1.381(3) . ?
C8 C9 1.395(2) . ?
C10 C11 1.396(2) . ?
C10 C15 1.399(2) . ?
C11 C12 1.388(2) . ?
C12 C13 1.392(2) . ?
C13 C14 1.380(3) . ?
C14 C15 1.388(3) . ?
Si2 C16 1.8759(17) . ?
Si2 C17 1.8839(18) . ?
Si2 C23 1.8890(16) . ?
C17 C22 1.397(2) . ?
C17 C18 1.398(2) . ?
C18 C19 1.388(3) . ?
C19 C20 1.377(3) . ?
C20 C21 1.385(3) . ?
C21 C22 1.392(3) . ?
C23 C24 1.395(2) . ?
C23 C28 1.396(2) . ?
C24 C25 1.391(2) . ?
C25 C26 1.381(3) . ?
C26 C27 1.384(3) . ?
C27 C28 1.390(2) . ?
Si3 C29 1.8653(18) . ?
Si3 C36 1.8786(17) . ?
Si3 C30 1.8938(17) . ?
C30 C35 1.397(2) . ?
C30 C31 1.408(2) . ?
C31 C32 1.385(3) . ?
C32 C33 1.386(3) . ?
C33 C34 1.377(3) . ?
C34 C35 1.391(2) . ?
C36 C37 1.397(3) . ?
C36 C41 1.399(2) . ?
C37 C38 1.392(3) . ?
C38 C39 1.383(3) . ?
C39 C40 1.375(4) . ?
C40 C41 1.400(3) . ?
Si4 C42 1.8784(17) . ?
Si4 C43 1.8847(17) . ?
Si4 C49 1.8878(17) . ?
C43 C44 1.399(2) . ?
C43 C48 1.401(2) . ?
C44 C45 1.388(2) . ?
C45 C46 1.384(3) . ?
C46 C47 1.383(3) . ?
C47 C48 1.391(3) . ?
C49 C50 1.393(2) . ?
C49 C54 1.401(2) . ?
C50 C51 1.395(2) . ?
C51 C52 1.382(3) . ?
C52 C53 1.385(3) . ?
C53 C54 1.392(2) . ?

loop_
_geom_torsion_atom_site_label_1
_geom_torsion_atom_site_label_2
_geom_torsion_atom_site_label_3
_geom_torsion_atom_site_label_4
_geom_torsion
_geom_torsion_site_symmetry_1
_geom_torsion_site_symmetry_2
_geom_torsion_site_symmetry_3
_geom_torsion_site_symmetry_4
_geom_torsion_publ_flag
Si2 C1 Si1 C3 -70.76(14) . . . . ?
Sn1 C1 Si1 C3 117.12(9) . . . . ?
Si2 C1 Si1 C10 50.33(14) . . . . ?
Sn1 C1 Si1 C10 -121.79(9) . . . . ?
Si2 C1 Si1 C4 169.42(11) . . . . ?
Sn1 C1 Si1 C4 -2.70(11) . . . . ?
C1 Si1 C4 C9 -70.26(15) . . . . ?
C3 Si1 C4 C9 166.51(14) . . . . ?
C10 Si1 C4 C9 48.71(15) . . . . ?
C1 Si1 C4 C5 106.01(15) . . . . ?
C3 Si1 C4 C5 -17.22(16) . . . . ?
C10 Si1 C4 C5 -135.02(14) . . . . ?
C9 C4 C5 C6 1.3(3) . . . . ?
Si1 C4 C5 C6 -175.15(15) . . . . ?
C4 C5 C6 C7 -0.2(3) . . . . ?
C5 C6 C7 C8 -1.1(3) . . . . ?
C6 C7 C8 C9 1.3(3) . . . . ?
C7 C8 C9 C4 -0.1(3) . . . . ?
C5 C4 C9 C8 -1.1(3) . . . . ?
Si1 C4 C9 C8 175.35(14) . . . . ?
C1 Si1 C10 C11 42.51(15) . . . . ?
C3 Si1 C10 C11 166.86(13) . . . . ?
C4 Si1 C10 C11 -75.35(15) . . . . ?
C1 Si1 C10 C15 -137.80(14) . . . . ?
C3 Si1 C10 C15 -13.45(16) . . . . ?
C4 Si1 C10 C15 104.35(14) . . . . ?
C15 C10 C11 C12 -0.5(2) . . . . ?
Si1 C10 C11 C12 179.19(13) . . . . ?
C10 C11 C12 C13 -0.4(3) . . . . ?
C11 C12 C13 C14 1.3(3) . . . . ?
C12 C13 C14 C15 -1.3(3) . . . . ?
C13 C14 C15 C10 0.4(3) . . . . ?
C11 C10 C15 C14 0.5(2) . . . . ?
Si1 C10 C15 C14 -179.16(13) . . . . ?
Si1 C1 Si2 C16 -66.17(14) . . . . ?
Sn1 C1 Si2 C16 105.99(10) . . . . ?
Si1 C1 Si2 C17 55.85(14) . . . . ?
Sn1 C1 Si2 C17 -131.99(8) . . . . ?
Si1 C1 Si2 C23 174.22(11) . . . . ?
Sn1 C1 Si2 C23 -13.63(11) . . . . ?
C1 Si2 C17 C22 33.21(16) . . . . ?
C16 Si2 C17 C22 158.81(14) . . . . ?
C23 Si2 C17 C22 -85.01(15) . . . . ?
C1 Si2 C17 C18 -148.54(13) . . . . ?
C16 Si2 C17 C18 -22.94(16) . . . . ?
C23 Si2 C17 C18 93.24(14) . . . . ?
C22 C17 C18 C19 0.0(2) . . . . ?
Si2 C17 C18 C19 -178.30(14) . . . . ?
C17 C18 C19 C20 0.4(3) . . . . ?
C18 C19 C20 C21 -0.4(3) . . . . ?
C19 C20 C21 C22 0.1(3) . . . . ?
C20 C21 C22 C17 0.3(3) . . . . ?
C18 C17 C22 C21 -0.4(3) . . . . ?
Si2 C17 C22 C21 177.92(14) . . . . ?
C1 Si2 C23 C24 -72.69(15) . . . . ?
C16 Si2 C23 C24 163.85(14) . . . . ?
C17 Si2 C23 C24 47.74(15) . . . . ?
C1 Si2 C23 C28 105.46(14) . . . . ?
C16 Si2 C23 C28 -18.01(16) . . . . ?
C17 Si2 C23 C28 -134.12(14) . . . . ?
C28 C23 C24 C25 -0.3(3) . . . . ?
Si2 C23 C24 C25 177.93(14) . . . . ?
C23 C24 C25 C26 -0.2(3) . . . . ?
C24 C25 C26 C27 0.4(3) . . . . ?
C25 C26 C27 C28 -0.3(3) . . . . ?
C26 C27 C28 C23 -0.2(3) . . . . ?
C24 C23 C28 C27 0.5(3) . . . . ?
Si2 C23 C28 C27 -177.73(14) . . . . ?
Si4 C2 Si3 C29 -70.86(15) . . . . ?
Sn1 C2 Si3 C29 114.81(10) . . . . ?
Si4 C2 Si3 C36 52.59(14) . . . . ?
Sn1 C2 Si3 C36 -121.74(8) . . . . ?
Si4 C2 Si3 C30 171.41(11) . . . . ?
Sn1 C2 Si3 C30 -2.92(10) . . . . ?
C2 Si3 C30 C35 -96.66(14) . . . . ?
C29 Si3 C30 C35 140.78(14) . . . . ?
C36 Si3 C30 C35 23.26(15) . . . . ?
C2 Si3 C30 C31 81.59(14) . . . . ?
C29 Si3 C30 C31 -40.96(15) . . . . ?
C36 Si3 C30 C31 -158.48(13) . . . . ?
C35 C30 C31 C32 0.8(2) . . . . ?
Si3 C30 C31 C32 -177.51(14) . . . . ?
C30 C31 C32 C33 -0.9(3) . . . . ?
C31 C32 C33 C34 0.2(3) . . . . ?
C32 C33 C34 C35 0.6(3) . . . . ?
C33 C34 C35 C30 -0.7(3) . . . . ?
C31 C30 C35 C34 0.0(2) . . . . ?
Si3 C30 C35 C34 178.33(13) . . . . ?
C2 Si3 C36 C37 31.35(16) . . . . ?
C29 Si3 C36 C37 158.11(14) . . . . ?
C30 Si3 C36 C37 -85.29(14) . . . . ?
C2 Si3 C36 C41 -148.40(14) . . . . ?
C29 Si3 C36 C41 -21.63(17) . . . . ?
C30 Si3 C36 C41 94.97(15) . . . . ?
C41 C36 C37 C38 1.2(3) . . . . ?
Si3 C36 C37 C38 -178.52(14) . . . . ?
C36 C37 C38 C39 -1.3(3) . . . . ?
C37 C38 C39 C40 0.1(3) . . . . ?
C38 C39 C40 C41 1.2(3) . . . . ?
C37 C36 C41 C40 0.0(3) . . . . ?
Si3 C36 C41 C40 179.77(15) . . . . ?
C39 C40 C41 C36 -1.2(3) . . . . ?
Si3 C2 Si4 C42 -74.17(14) . . . . ?
Sn1 C2 Si4 C42 100.07(9) . . . . ?
Si3 C2 Si4 C43 49.08(14) . . . . ?
Sn1 C2 Si4 C43 -136.69(8) . . . . ?
Si3 C2 Si4 C49 167.37(11) . . . . ?
Sn1 C2 Si4 C49 -18.39(11) . . . . ?
C2 Si4 C43 C44 32.52(16) . . . . ?
C42 Si4 C43 C44 157.98(13) . . . . ?
C49 Si4 C43 C44 -86.79(14) . . . . ?
C2 Si4 C43 C48 -149.16(13) . . . . ?
C42 Si4 C43 C48 -23.70(16) . . . . ?
C49 Si4 C43 C48 91.53(14) . . . . ?
C48 C43 C44 C45 0.7(3) . . . . ?
Si4 C43 C44 C45 179.07(14) . . . . ?
C43 C44 C45 C46 -0.5(3) . . . . ?
C44 C45 C46 C47 -0.1(3) . . . . ?
C45 C46 C47 C48 0.5(3) . . . . ?
C46 C47 C48 C43 -0.3(3) . . . . ?
C44 C43 C48 C47 -0.3(3) . . . . ?
Si4 C43 C48 C47 -178.66(14) . . . . ?
C2 Si4 C49 C50 -99.22(15) . . . . ?
C42 Si4 C49 C50 138.12(14) . . . . ?
C43 Si4 C49 C50 20.91(16) . . . . ?
C2 Si4 C49 C54 80.89(15) . . . . ?
C42 Si4 C49 C54 -41.77(15) . . . . ?
C43 Si4 C49 C54 -158.98(13) . . . . ?
C54 C49 C50 C51 0.1(3) . . . . ?
Si4 C49 C50 C51 -179.81(15) . . . . ?
C49 C50 C51 C52 0.0(3) . . . . ?
C50 C51 C52 C53 -0.3(3) . . . . ?
C51 C52 C53 C54 0.5(3) . . . . ?
C52 C53 C54 C49 -0.5(3) . . . . ?
C50 C49 C54 C53 0.2(3) . . . . ?
Si4 C49 C54 C53 -179.94(14) . . . . ?
